data_4065300
loop_
_publ_author_name
'Chen, Ming-Tsz'
'Vicic, David A.'
'Turner, Michael L.'
'Navarro, Oscar'

_publ_section_title
;
 (N-Heterocyclic Carbene)PdCl2(TEA) Complexes: Studies on the Effect of
 the &#x201C;Throw-Away&#x201D; Ligand in Catalytic Activity
;
_journal_issue 18
_journal_name_full Organometallics
_journal_page_first 5052
_journal_paper_doi 10.1021/om200699p
_journal_volume 30
_journal_year 2011
_chemical_formula_moiety 'C33 H51 Cl2 N3 Pd'
_chemical_formula_sum 'C33 H51 Cl2 N3 Pd'
_chemical_formula_weight 667.07
_chemical_name_systematic
; 
 ? 
;
_space_group_IT_number 19
_symmetry_cell_setting orthorhombic
_symmetry_space_group_name_Hall 'P 2ac 2ab'
_symmetry_space_group_name_H-M 'P 21 21 21'
_atom_sites_solution_hydrogens geom
_atom_sites_solution_primary direct
_atom_sites_solution_secondary difmap
_audit_creation_method SHELXL-97
_cell_angle_alpha 90.00
_cell_angle_beta 90.00
_cell_angle_gamma 90.00
_cell_formula_units_Z 4
_cell_length_a 11.506(2)
_cell_length_b 15.499(3)
_cell_length_c 19.929(4)
_cell_measurement_reflns_used 27627
_cell_measurement_temperature 293(2)
_cell_measurement_theta_max 27.6
_cell_measurement_theta_min 3.0
_cell_volume 3554.0(12)
_computing_structure_refinement 'SHELXL-97 (Sheldrick, 2008)'
_computing_structure_solution 'SHELXS-97 (Sheldrick, 2008)'
_diffrn_ambient_temperature 293(2)
_diffrn_measured_fraction_theta_full 0.998
_diffrn_measured_fraction_theta_max 0.998
_diffrn_measurement_device_type 'Rigaku Mercury70 CCD'
_diffrn_measurement_method \w
_diffrn_radiation_monochromator graphite
_diffrn_radiation_source 'fine-focus sealed tube'
_diffrn_radiation_type MoK\a
_diffrn_radiation_wavelength 0.71075
_diffrn_reflns_av_R_equivalents 0.0571
_diffrn_reflns_av_sigmaI/netI 0.0504
_diffrn_reflns_limit_h_max 14
_diffrn_reflns_limit_h_min -14
_diffrn_reflns_limit_k_max 20
_diffrn_reflns_limit_k_min -20
_diffrn_reflns_limit_l_max 25
_diffrn_reflns_limit_l_min -25
_diffrn_reflns_number 37045
_diffrn_reflns_theta_full 27.48
_diffrn_reflns_theta_max 27.48
_diffrn_reflns_theta_min 3.01
_exptl_absorpt_coefficient_mu 0.696
_exptl_absorpt_correction_T_max 0.8452
_exptl_absorpt_correction_T_min 0.6801
_exptl_absorpt_correction_type multi-scan
_exptl_absorpt_process_details 'Jacobson, R. (1998) Private communication'
_exptl_crystal_colour Yellow
_exptl_crystal_density_diffrn 1.247
_exptl_crystal_density_method 'not measured'
_exptl_crystal_description Prism
_exptl_crystal_F_000 1400
_exptl_crystal_size_max 0.60
_exptl_crystal_size_mid 0.40
_exptl_crystal_size_min 0.25
_refine_diff_density_max 0.909
_refine_diff_density_min -0.315
_refine_diff_density_rms 0.057
_refine_ls_abs_structure_details 'Flack H D (1983), Acta Cryst. A39, 876-881'
_refine_ls_abs_structure_Flack 0.00(3)
_refine_ls_extinction_method none
_refine_ls_goodness_of_fit_ref 1.070
_refine_ls_hydrogen_treatment constr
_refine_ls_matrix_type full
_refine_ls_number_parameters 355
_refine_ls_number_reflns 8123
_refine_ls_number_restraints 0
_refine_ls_restrained_S_all 1.070
_refine_ls_R_factor_all 0.0747
_refine_ls_R_factor_gt 0.0507
_refine_ls_shift/su_max 0.002
_refine_ls_shift/su_mean 0.000
_refine_ls_structure_factor_coef Fsqd
_refine_ls_weighting_details 'calc w=1/[\s^2^(Fo^2^)+(0.0326P)^2^+1.2192P] where P=(Fo^2^+2Fc^2^)/3'
_refine_ls_weighting_scheme calc
_refine_ls_wR_factor_gt 0.0830
_refine_ls_wR_factor_ref 0.0891
_reflns_number_gt 6245
_reflns_number_total 8123
_reflns_threshold_expression >2sigma(I)
_cod_data_source_file om200699p_si_002.cif
_cod_data_source_block 3a
_cod_depositor_comments
;
The following automatic conversions were performed:

'_symmetry_cell_setting' value 'Orthorhombic' changed to
'orthorhombic' according to
/home/saulius/struct/CIF-dictionaries/cif_core.dic dictionary named
'cif_core.dic' version 2.4.1 from
2010-06-29.

'_exptl_absorpt_correction_type' value 'Multi-scan'
changed to 'multi-scan' according to
/home/saulius/struct/CIF-dictionaries/cif_core.dic dictionary named
'cif_core.dic' version 2.4.1 from 2010-06-29.

Automatic conversion script
Id: cif_fix_values 1715 2011-07-08 13:25:40Z adriana 

 Adding full bibliography for 4065299--4065301.cif.
;
_cod_original_sg_symbol_H-M P212121
_cod_database_code 4065300

loop_
_symmetry_equiv_pos_as_xyz
'x, y, z'
'x+1/2, -y+1/2, -z'
'-x, y+1/2, -z+1/2'
'-x+1/2, -y, z+1/2'

loop_
_atom_site_label
_atom_site_type_symbol
_atom_site_fract_x
_atom_site_fract_y
_atom_site_fract_z
_atom_site_U_iso_or_equiv
_atom_site_adp_type
_atom_site_occupancy
_atom_site_symmetry_multiplicity
_atom_site_calc_flag
_atom_site_refinement_flags
_atom_site_disorder_assembly
_atom_site_disorder_group
Pd1 Pd 0.18060(3) 1.034394(17) 0.868820(14) 0.04601(9) Uani 1 1 d . A .
Cl1 Cl 0.05618(13) 1.11864(8) 0.80673(8) 0.0840(4) Uani 1 1 d . . .
Cl3 Cl 0.28950(10) 0.94451(7) 0.93494(6) 0.0642(3) Uani 1 1 d . . .
N1 N 0.0900(3) 0.8894(2) 0.78860(15) 0.0451(8) Uani 1 1 d . A .
N2 N 0.0101(2) 0.88773(19) 0.88578(15) 0.0415(7) Uani 1 1 d . A .
N3 N 0.2966(4) 1.1450(2) 0.88756(19) 0.0728(11) Uani 1 1 d . . .
C1 C 0.0860(3) 0.9323(2) 0.84727(18) 0.0388(9) Uani 1 1 d . . .
C2 C 0.0182(4) 0.8180(3) 0.7909(2) 0.0496(11) Uani 1 1 d . . .
H2 H 0.0071 0.7777 0.7569 0.059 Uiso 1 1 calc R A .
C3 C -0.0317(4) 0.8178(3) 0.8504(2) 0.0527(11) Uani 1 1 d . A .
H3 H -0.0855 0.7777 0.8659 0.063 Uiso 1 1 calc R . .
C4 C 0.1575(4) 0.9154(3) 0.73041(19) 0.0554(12) Uani 1 1 d . . .
C5 C 0.0990(5) 0.9608(3) 0.6796(2) 0.0747(14) Uani 1 1 d . A .
C6 C 0.1686(8) 0.9867(4) 0.6261(3) 0.109(2) Uani 1 1 d . . .
H6 H 0.1353 1.0188 0.5916 0.130 Uiso 1 1 calc R A .
C7 C 0.2819(8) 0.9670(5) 0.6224(3) 0.119(3) Uani 1 1 d . A .
H7 H 0.3249 0.9857 0.5857 0.143 Uiso 1 1 calc R . .
C8 C 0.3354(6) 0.9203(4) 0.6715(3) 0.0963(19) Uani 1 1 d . . .
H8 H 0.4142 0.9075 0.6679 0.116 Uiso 1 1 calc R A .
C9 C 0.2722(5) 0.8914(3) 0.7272(2) 0.0680(13) Uani 1 1 d . A .
C10 C -0.0292(5) 0.9768(4) 0.6805(3) 0.0941(19) Uani 1 1 d . . .
H10 H -0.0566 0.9728 0.7269 0.113 Uiso 1 1 calc R A .
C11 C -0.0895(7) 0.9068(4) 0.6393(4) 0.161(4) Uani 1 1 d . A .
H11A H -0.0726 0.9151 0.5926 0.194 Uiso 1 1 calc R . .
H11B H -0.1720 0.9101 0.6463 0.194 Uiso 1 1 calc R . .
H11C H -0.0619 0.8512 0.6532 0.194 Uiso 1 1 calc R . .
C12 C -0.0653(7) 1.0655(4) 0.6522(4) 0.147(3) Uani 1 1 d . A .
H12A H -0.0596 1.0646 0.6041 0.176 Uiso 1 1 calc R . .
H12B H -0.0147 1.1093 0.6698 0.176 Uiso 1 1 calc R . .
H12C H -0.1439 1.0779 0.6650 0.176 Uiso 1 1 calc R . .
C13 C 0.3259(6) 0.8333(4) 0.7783(3) 0.0840(15) Uani 1 1 d . . .
H13 H 0.2824 0.8408 0.8202 0.101 Uiso 1 1 calc R A .
C14 C 0.3106(6) 0.7387(4) 0.7562(3) 0.113(2) Uani 1 1 d . A .
H14A H 0.2295 0.7265 0.7503 0.135 Uiso 1 1 calc R . .
H14B H 0.3421 0.7012 0.7900 0.135 Uiso 1 1 calc R . .
H14C H 0.3509 0.7295 0.7146 0.135 Uiso 1 1 calc R . .
C15 C 0.4543(5) 0.8529(5) 0.7936(4) 0.127(3) Uani 1 1 d . A .
H15A H 0.4982 0.8516 0.7526 0.152 Uiso 1 1 calc R . .
H15B H 0.4842 0.8103 0.8240 0.152 Uiso 1 1 calc R . .
H15C H 0.4606 0.9091 0.8136 0.152 Uiso 1 1 calc R . .
C16 C -0.0256(3) 0.9081(3) 0.9534(2) 0.0494(10) Uani 1 1 d . . .
C17 C -0.1090(4) 0.9727(3) 0.9626(2) 0.0686(12) Uani 1 1 d . A .
C18 C -0.1442(5) 0.9874(4) 1.0288(3) 0.0918(18) Uani 1 1 d . . .
H18 H -0.1995 1.0297 1.0374 0.110 Uiso 1 1 calc R A .
C19 C -0.0999(5) 0.9415(4) 1.0809(3) 0.100(2) Uani 1 1 d . A .
H19 H -0.1249 0.9531 1.1244 0.120 Uiso 1 1 calc R . .
C20 C -0.0197(5) 0.8790(4) 1.0703(3) 0.0832(16) Uani 1 1 d . . .
H20 H 0.0099 0.8486 1.1067 0.100 Uiso 1 1 calc R A .
C21 C 0.0193(4) 0.8594(3) 1.0060(2) 0.0550(11) Uani 1 1 d . A .
C22 C 0.1015(4) 0.7843(3) 0.9962(2) 0.0586(12) Uani 1 1 d . . .
H22 H 0.1355 0.7896 0.9513 0.070 Uiso 1 1 calc R A .
C23 C 0.2017(4) 0.7841(3) 1.0472(2) 0.0783(14) Uani 1 1 d . A .
H23A H 0.2405 0.8389 1.0461 0.094 Uiso 1 1 calc R . .
H23B H 0.2558 0.7393 1.0358 0.094 Uiso 1 1 calc R . .
H23C H 0.1713 0.7740 1.0913 0.094 Uiso 1 1 calc R . .
C24 C 0.0369(5) 0.6986(3) 0.9994(3) 0.0817(16) Uani 1 1 d . A .
H24A H 0.0013 0.6923 1.0427 0.098 Uiso 1 1 calc R . .
H24B H 0.0907 0.6521 0.9921 0.098 Uiso 1 1 calc R . .
H24C H -0.0220 0.6973 0.9653 0.098 Uiso 1 1 calc R . .
C25 C -0.1656(5) 1.0192(3) 0.9051(3) 0.0809(15) Uani 1 1 d . . .
H25 H -0.1113 1.0167 0.8673 0.097 Uiso 1 1 calc R A .
C26 C -0.2757(5) 0.9750(5) 0.8828(4) 0.137(3) Uani 1 1 d . A .
H26A H -0.2582 0.9172 0.8688 0.164 Uiso 1 1 calc R . .
H26B H -0.3092 1.0062 0.8459 0.164 Uiso 1 1 calc R . .
H26C H -0.3300 0.9734 0.9194 0.164 Uiso 1 1 calc R . .
C27 C -0.1878(8) 1.1138(4) 0.9196(4) 0.140(3) Uani 1 1 d . A .
H27A H -0.2432 1.1190 0.9554 0.168 Uiso 1 1 calc R . .
H27B H -0.2180 1.1413 0.8801 0.168 Uiso 1 1 calc R . .
H27C H -0.1163 1.1412 0.9325 0.168 Uiso 1 1 calc R . .
C28A C 0.3240(12) 1.1522(7) 0.9608(6) 0.075(3) Uiso 0.436(5) 1 d P A 1
H28A H 0.3517 1.0973 0.9779 0.091 Uiso 0.436(5) 1 calc PR A 1
H28B H 0.3839 1.1952 0.9681 0.091 Uiso 0.436(5) 1 calc PR A 1
C29A C 0.4286(10) 1.1117(7) 0.8633(6) 0.075(3) Uiso 0.436(5) 1 d P A 1
H29A H 0.4857 1.1552 0.8750 0.090 Uiso 0.436(5) 1 calc PR A 1
H29B H 0.4483 1.0591 0.8870 0.090 Uiso 0.436(5) 1 calc PR A 1
C30A C 0.2815(10) 1.2193(7) 0.8544(6) 0.068(3) Uiso 0.436(5) 1 d P A 1
H30A H 0.2031 1.2387 0.8640 0.082 Uiso 0.436(5) 1 calc PR A 1
H30B H 0.2839 1.2057 0.8069 0.082 Uiso 0.436(5) 1 calc PR A 1
C31A C 0.3631(12) 1.2984(9) 0.8653(8) 0.115(5) Uiso 0.436(5) 1 d P A 1
H31A H 0.3379 1.3453 0.8374 0.173 Uiso 0.436(5) 1 calc PR A 1
H31B H 0.4413 1.2829 0.8537 0.173 Uiso 0.436(5) 1 calc PR A 1
H31C H 0.3602 1.3158 0.9115 0.173 Uiso 0.436(5) 1 calc PR A 1
C33A C 0.2173(14) 1.1772(11) 0.9950(9) 0.079(4) Uiso 0.436(5) 1 d P A 1
H33A H 0.2318 1.1818 1.0423 0.118 Uiso 0.436(5) 1 calc PR A 1
H33B H 0.1586 1.1344 0.9872 0.118 Uiso 0.436(5) 1 calc PR A 1
H33C H 0.1913 1.2319 0.9781 0.118 Uiso 0.436(5) 1 calc PR A 1
C34A C 0.4334(12) 1.0958(8) 0.7913(6) 0.079(4) Uiso 0.436(5) 1 d P A 1
H34A H 0.5095 1.0754 0.7795 0.119 Uiso 0.436(5) 1 calc PR A 1
H34B H 0.4174 1.1484 0.7676 0.119 Uiso 0.436(5) 1 calc PR A 1
H34C H 0.3766 1.0532 0.7795 0.119 Uiso 0.436(5) 1 calc PR A 1
C28B C 0.3133(11) 1.1897(7) 0.8214(5) 0.087(3) Uiso 0.564(5) 1 d P A 2
H28C H 0.2387 1.2089 0.8044 0.105 Uiso 0.564(5) 1 calc PR A 2
H28D H 0.3622 1.2401 0.8275 0.105 Uiso 0.564(5) 1 calc PR A 2
C29B C 0.2150(8) 1.2104(6) 0.9276(5) 0.080(3) Uiso 0.564(5) 1 d P A 2
H29C H 0.2598 1.2622 0.9366 0.096 Uiso 0.564(5) 1 calc PR A 2
H29D H 0.1517 1.2268 0.8981 0.096 Uiso 0.564(5) 1 calc PR A 2
C30B C 0.3936(9) 1.1259(7) 0.9218(6) 0.091(3) Uiso 0.564(5) 1 d P A 2
H30C H 0.4362 1.0829 0.8965 0.109 Uiso 0.564(5) 1 calc PR A 2
H30D H 0.3707 1.0994 0.9639 0.109 Uiso 0.564(5) 1 calc PR A 2
C33B C 0.3677(11) 1.1313(8) 0.7723(6) 0.110(4) Uiso 0.564(5) 1 d P A 2
H33D H 0.3756 1.1606 0.7300 0.165 Uiso 0.564(5) 1 calc PR A 2
H33E H 0.3198 1.0811 0.7665 0.165 Uiso 0.564(5) 1 calc PR A 2
H33F H 0.4430 1.1143 0.7882 0.165 Uiso 0.564(5) 1 calc PR A 2
C34B C 0.1658(12) 1.1828(10) 0.9890(8) 0.103(4) Uiso 0.564(5) 1 d P A 2
H34D H 0.1192 1.2283 1.0075 0.155 Uiso 0.564(5) 1 calc PR A 2
H34E H 0.2268 1.1684 1.0199 0.155 Uiso 0.564(5) 1 calc PR A 2
H34F H 0.1181 1.1330 0.9813 0.155 Uiso 0.564(5) 1 calc PR A 2
C31B C 0.4768(12) 1.1993(9) 0.9378(7) 0.128(5) Uiso 0.564(5) 1 d P A 2
H31D H 0.5426 1.1772 0.9619 0.192 Uiso 0.564(5) 1 calc PR A 2
H31E H 0.4377 1.2416 0.9649 0.192 Uiso 0.564(5) 1 calc PR A 2
H31F H 0.5026 1.2256 0.8968 0.192 Uiso 0.564(5) 1 calc PR A 2

loop_
_atom_site_aniso_label
_atom_site_aniso_U_11
_atom_site_aniso_U_22
_atom_site_aniso_U_33
_atom_site_aniso_U_23
_atom_site_aniso_U_13
_atom_site_aniso_U_12
Pd1 0.05485(16) 0.03538(13) 0.04781(15) 0.00074(14) -0.00518(17) -0.00464(15)
Cl1 0.1000(10) 0.0496(7) 0.1025(10) 0.0222(7) -0.0369(9) -0.0051(7)
Cl3 0.0671(8) 0.0588(7) 0.0669(7) 0.0070(5) -0.0178(6) 0.0006(5)
N1 0.053(2) 0.0396(18) 0.0429(19) 0.0022(15) -0.0057(16) -0.0015(15)
N2 0.0410(17) 0.0397(17) 0.0438(19) 0.0042(14) -0.0036(14) 0.0024(14)
N3 0.096(3) 0.051(2) 0.071(3) -0.0011(18) -0.012(2) -0.019(2)
C1 0.041(2) 0.0360(19) 0.040(2) 0.0022(15) -0.0059(17) 0.0037(16)
C2 0.062(3) 0.038(2) 0.048(3) -0.0022(18) -0.013(2) -0.013(2)
C3 0.052(2) 0.045(2) 0.061(3) 0.0023(19) -0.005(2) -0.0105(19)
C4 0.085(4) 0.048(2) 0.033(2) -0.0038(17) -0.003(2) -0.012(2)
C5 0.119(4) 0.058(3) 0.047(3) 0.008(2) -0.018(3) -0.026(3)
C6 0.191(7) 0.086(4) 0.049(3) 0.015(3) -0.020(5) -0.025(5)
C7 0.182(8) 0.113(5) 0.063(4) -0.001(4) 0.038(5) -0.042(6)
C8 0.110(5) 0.105(4) 0.074(4) -0.014(3) 0.032(4) -0.018(4)
C9 0.088(4) 0.062(3) 0.054(3) -0.011(2) 0.016(3) -0.012(3)
C10 0.117(5) 0.073(4) 0.092(4) 0.019(3) -0.059(4) -0.014(4)
C11 0.197(8) 0.099(5) 0.188(8) 0.023(5) -0.118(7) -0.039(5)
C12 0.202(8) 0.095(5) 0.143(6) 0.044(4) -0.095(6) 0.002(5)
C13 0.079(4) 0.096(4) 0.077(3) -0.016(3) 0.013(4) 0.013(4)
C14 0.108(5) 0.098(4) 0.132(5) -0.001(4) 0.003(5) 0.032(4)
C15 0.073(4) 0.183(8) 0.123(6) -0.034(5) -0.005(4) 0.016(5)
C16 0.045(2) 0.051(2) 0.052(2) -0.002(2) 0.006(2) -0.0029(19)
C17 0.060(3) 0.061(3) 0.085(3) -0.004(3) 0.013(2) 0.016(3)
C18 0.081(4) 0.099(4) 0.095(4) -0.010(3) 0.034(3) 0.027(3)
C19 0.101(4) 0.126(6) 0.071(4) -0.011(4) 0.029(3) 0.024(4)
C20 0.091(4) 0.104(4) 0.054(3) 0.003(3) 0.011(3) 0.006(3)
C21 0.044(2) 0.069(3) 0.052(3) 0.002(2) 0.004(2) -0.002(2)
C22 0.054(3) 0.070(3) 0.051(3) 0.010(2) 0.001(2) 0.009(2)
C23 0.069(3) 0.086(3) 0.079(3) 0.014(3) -0.016(3) 0.002(3)
C24 0.099(4) 0.067(3) 0.080(4) 0.001(3) -0.014(3) -0.003(3)
C25 0.072(3) 0.073(3) 0.098(4) 0.013(3) 0.007(3) 0.025(3)
C26 0.088(4) 0.164(7) 0.159(6) 0.041(6) -0.039(5) 0.009(5)
C27 0.169(7) 0.100(5) 0.151(6) 0.007(4) 0.004(6) 0.065(5)

loop_
_atom_type_symbol
_atom_type_description
_atom_type_scat_dispersion_real
_atom_type_scat_dispersion_imag
_atom_type_scat_source
C C 0.0033 0.0016 'International Tables Vol C Tables 4.2.6.8 and 6.1.1.4'
H H 0.0000 0.0000 'International Tables Vol C Tables 4.2.6.8 and 6.1.1.4'
Cl Cl 0.1484 0.1585 'International Tables Vol C Tables 4.2.6.8 and 6.1.1.4'
N N 0.0061 0.0033 'International Tables Vol C Tables 4.2.6.8 and 6.1.1.4'
Pd Pd -0.9988 1.0072 'International Tables Vol C Tables 4.2.6.8 and 6.1.1.4'

loop_
_geom_angle_atom_site_label_1
_geom_angle_atom_site_label_2
_geom_angle_atom_site_label_3
_geom_angle
C1 Pd1 N3 175.63(16)
C1 Pd1 Cl3 86.51(10)
N3 Pd1 Cl3 92.55(11)
C1 Pd1 Cl1 89.70(11)
N3 Pd1 Cl1 91.52(11)
Cl3 Pd1 Cl1 174.65(5)
C1 N1 C2 110.2(3)
C1 N1 C4 125.1(3)
C2 N1 C4 124.6(3)
C1 N2 C3 109.7(3)
C1 N2 C16 127.0(3)
C3 N2 C16 123.3(3)
C30A N3 C30B 123.3(7)
C30A N3 C28A 116.4(7)
C30B N3 C28A 49.1(6)
C30A N3 C28B 35.6(5)
C30B N3 C28B 116.2(8)
C28A N3 C28B 142.7(7)
C30A N3 C29B 67.9(6)
C30B N3 C29B 112.0(7)
C28A N3 C29B 65.7(6)
C28B N3 C29B 102.8(6)
C30A N3 C29A 103.9(7)
C30B N3 C29A 47.5(6)
C28A N3 C29A 96.5(7)
C28B N3 C29A 76.8(7)
C29B N3 C29A 150.9(6)
C30A N3 Pd1 120.4(5)
C30B N3 Pd1 114.7(5)
C28A N3 Pd1 110.5(5)
C28B N3 Pd1 106.7(5)
C29B N3 Pd1 102.8(4)
C29A N3 Pd1 105.1(4)
N1 C1 N2 105.2(3)
N1 C1 Pd1 124.6(3)
N2 C1 Pd1 130.1(3)
C3 C2 N1 107.0(4)
C3 C2 H2 126.5
N1 C2 H2 126.5
C2 C3 N2 107.9(3)
C2 C3 H3 126.1
N2 C3 H3 126.1
C9 C4 C5 124.3(4)
C9 C4 N1 118.5(4)
C5 C4 N1 117.2(4)
C6 C5 C4 114.9(6)
C6 C5 C10 121.8(5)
C4 C5 C10 123.2(5)
C7 C6 C5 122.3(6)
C7 C6 H6 118.8
C5 C6 H6 118.8
C6 C7 C8 121.4(6)
C6 C7 H7 119.3
C8 C7 H7 119.3
C7 C8 C9 120.2(7)
C7 C8 H8 119.9
C9 C8 H8 119.9
C4 C9 C8 116.7(5)
C4 C9 C13 121.9(5)
C8 C9 C13 121.2(6)
C5 C10 C11 108.9(6)
C5 C10 C12 114.1(6)
C11 C10 C12 108.4(4)
C5 C10 H10 108.4
C11 C10 H10 108.4
C12 C10 H10 108.4
C10 C11 H11A 109.5
C10 C11 H11B 109.5
H11A C11 H11B 109.5
C10 C11 H11C 109.5
H11A C11 H11C 109.5
H11B C11 H11C 109.5
C10 C12 H12A 109.5
C10 C12 H12B 109.5
H12A C12 H12B 109.5
C10 C12 H12C 109.5
H12A C12 H12C 109.5
H12B C12 H12C 109.5
C9 C13 C15 114.4(5)
C9 C13 C14 109.4(5)
C15 C13 C14 110.7(6)
C9 C13 H13 107.4
C15 C13 H13 107.4
C14 C13 H13 107.4
C13 C14 H14A 109.5
C13 C14 H14B 109.5
H14A C14 H14B 109.5
C13 C14 H14C 109.5
H14A C14 H14C 109.5
H14B C14 H14C 109.5
C13 C15 H15A 109.5
C13 C15 H15B 109.5
H15A C15 H15B 109.5
C13 C15 H15C 109.5
H15A C15 H15C 109.5
H15B C15 H15C 109.5
C21 C16 C17 123.0(4)
C21 C16 N2 118.6(4)
C17 C16 N2 118.2(4)
C18 C17 C16 116.0(5)
C18 C17 C25 121.1(4)
C16 C17 C25 122.8(4)
C19 C18 C17 121.8(5)
C19 C18 H18 119.1
C17 C18 H18 119.1
C20 C19 C18 120.7(5)
C20 C19 H19 119.6
C18 C19 H19 119.6
C19 C20 C21 121.3(5)
C19 C20 H20 119.3
C21 C20 H20 119.3
C16 C21 C20 117.1(4)
C16 C21 C22 123.5(4)
C20 C21 C22 119.3(4)
C21 C22 C24 111.1(4)
C21 C22 C23 112.7(4)
C24 C22 C23 109.7(4)
C21 C22 H22 107.7
C24 C22 H22 107.7
C23 C22 H22 107.7
C22 C23 H23A 109.5
C22 C23 H23B 109.5
H23A C23 H23B 109.5
C22 C23 H23C 109.5
H23A C23 H23C 109.5
H23B C23 H23C 109.5
C22 C24 H24A 109.5
C22 C24 H24B 109.5
H24A C24 H24B 109.5
C22 C24 H24C 109.5
H24A C24 H24C 109.5
H24B C24 H24C 109.5
C17 C25 C26 111.9(5)
C17 C25 C27 113.0(5)
C26 C25 C27 110.7(6)
C17 C25 H25 106.9
C26 C25 H25 106.9
C27 C25 H25 106.9
C25 C26 H26A 109.5
C25 C26 H26B 109.5
H26A C26 H26B 109.5
C25 C26 H26C 109.5
H26A C26 H26C 109.5
H26B C26 H26C 109.5
C25 C27 H27A 109.5
C25 C27 H27B 109.5
H27A C27 H27B 109.5
C25 C27 H27C 109.5
H27A C27 H27C 109.5
H27B C27 H27C 109.5
C33A C28A N3 107.4(11)
C33A C28A H28A 110.2
N3 C28A H28A 110.2
C33A C28A H28B 110.2
N3 C28A H28B 110.2
H28A C28A H28B 108.5
C34A C29A N3 111.8(9)
C34A C29A H29A 109.3
N3 C29A H29A 109.3
C34A C29A H29B 109.3
N3 C29A H29B 109.3
H29A C29A H29B 107.9
N3 C30A C31A 122.0(10)
N3 C30A H30A 106.8
C31A C30A H30A 106.8
N3 C30A H30B 106.8
C31A C30A H30B 106.8
H30A C30A H30B 106.7
C30A C31A H31A 109.5
C30A C31A H31B 109.5
H31A C31A H31B 109.5
C30A C31A H31C 109.5
H31A C31A H31C 109.5
H31B C31A H31C 109.5
C28A C33A H33A 109.5
C28A C33A H33B 109.5
H33A C33A H33B 109.5
C28A C33A H33C 109.5
H33A C33A H33C 109.5
H33B C33A H33C 109.5
C29A C34A H34A 109.5
C29A C34A H34B 109.5
H34A C34A H34B 109.5
C29A C34A H34C 109.5
H34A C34A H34C 109.5
H34B C34A H34C 109.5
C33B C28B N3 110.8(8)
C33B C28B H28C 109.5
N3 C28B H28C 109.5
C33B C28B H28D 109.5
N3 C28B H28D 109.5
H28C C28B H28D 108.1
C34B C29B N3 118.4(9)
C34B C29B H29C 107.7
N3 C29B H29C 107.7
C34B C29B H29D 107.7
N3 C29B H29D 107.7
H29C C29B H29D 107.1
N3 C30B C31B 117.7(9)
N3 C30B H30C 107.9
C31B C30B H30C 107.9
N3 C30B H30D 107.9
C31B C30B H30D 107.9
H30C C30B H30D 107.2
C28B C33B H33D 109.5
C28B C33B H33E 109.5
H33D C33B H33E 109.5
C28B C33B H33F 109.5
H33D C33B H33F 109.5
H33E C33B H33F 109.5
C29B C34B H34D 109.5
C29B C34B H34E 109.5
H34D C34B H34E 109.5
C29B C34B H34F 109.5
H34D C34B H34F 109.5
H34E C34B H34F 109.5
C30B C31B H31D 109.5
C30B C31B H31E 109.5
H31D C31B H31E 109.5
C30B C31B H31F 109.5
H31D C31B H31F 109.5
H31E C31B H31F 109.5

loop_
_geom_bond_atom_site_label_1
_geom_bond_atom_site_label_2
_geom_bond_distance
Pd1 C1 1.968(4)
Pd1 N3 2.205(4)
Pd1 Cl3 2.2906(11)
Pd1 Cl1 2.2990(13)
N1 C1 1.346(4)
N1 C2 1.382(5)
N1 C4 1.453(5)
N2 C1 1.353(4)
N2 C3 1.378(5)
N2 C16 1.444(5)
N3 C30A 1.339(11)
N3 C30B 1.342(11)
N3 C28A 1.498(11)
N3 C28B 1.502(10)
N3 C29B 1.596(10)
N3 C29A 1.675(12)
C2 C3 1.318(6)
C2 H2 0.9300
C3 H3 0.9300
C4 C9 1.372(7)
C4 C5 1.405(6)
C5 C6 1.394(8)
C5 C10 1.496(8)
C6 C7 1.341(9)
C6 H6 0.9300
C7 C8 1.363(9)
C7 H7 0.9300
C8 C9 1.401(7)
C8 H8 0.9300
C9 C13 1.493(7)
C10 C11 1.526(8)
C10 C12 1.543(7)
C10 H10 0.9800
C11 H11A 0.9600
C11 H11B 0.9600
C11 H11C 0.9600
C12 H12A 0.9600
C12 H12B 0.9600
C12 H12C 0.9600
C13 C15 1.539(9)
C13 C14 1.541(7)
C13 H13 0.9800
C14 H14A 0.9600
C14 H14B 0.9600
C14 H14C 0.9600
C15 H15A 0.9600
C15 H15B 0.9600
C15 H15C 0.9600
C16 C21 1.390(6)
C16 C17 1.399(6)
C17 C18 1.399(7)
C17 C25 1.502(6)
C18 C19 1.357(8)
C18 H18 0.9300
C19 C20 1.354(7)
C19 H19 0.9300
C20 C21 1.391(6)
C20 H20 0.9300
C21 C22 1.512(6)
C22 C24 1.525(6)
C22 C23 1.536(6)
C22 H22 0.9800
C23 H23A 0.9600
C23 H23B 0.9600
C23 H23C 0.9600
C24 H24A 0.9600
C24 H24B 0.9600
C24 H24C 0.9600
C25 C26 1.508(8)
C25 C27 1.517(7)
C25 H25 0.9800
C26 H26A 0.9600
C26 H26B 0.9600
C26 H26C 0.9600
C27 H27A 0.9600
C27 H27B 0.9600
C27 H27C 0.9600
C28A C33A 1.457(19)
C28A H28A 0.9700
C28A H28B 0.9700
C29A C34A 1.456(16)
C29A H29A 0.9700
C29A H29B 0.9700
C30A C31A 1.559(16)
C30A H30A 0.9700
C30A H30B 0.9700
C31A H31A 0.9600
C31A H31B 0.9600
C31A H31C 0.9600
C33A H33A 0.9600
C33A H33B 0.9600
C33A H33C 0.9600
C34A H34A 0.9600
C34A H34B 0.9600
C34A H34C 0.9600
C28B C33B 1.472(15)
C28B H28C 0.9700
C28B H28D 0.9700
C29B C34B 1.414(16)
C29B H29C 0.9700
C29B H29D 0.9700
C30B C31B 1.521(15)
C30B H30C 0.9700
C30B H30D 0.9700
C33B H33D 0.9600
C33B H33E 0.9600
C33B H33F 0.9600
C34B H34D 0.9600
C34B H34E 0.9600
C34B H34F 0.9600
C31B H31D 0.9600
C31B H31E 0.9600
C31B H31F 0.9600
